data_2310192
loop_
_publ_author_name
'Florio, J.V.'
'Rundle, R.E.'
'Snow, A.I.'

_publ_section_title
;
 Compounds of thorium with transition metals. I. The thorium-manganese
 system
;
_journal_name_full 'Acta Crystallographica (1,1948-23,1967)'
_journal_page_first 449
_journal_page_last 457
_journal_volume 5
_journal_year 1952
_chemical_formula_sum 'Mn12 Th'
_space_group_IT_number 139
_symmetry_space_group_name_Hall '-I 4 2'
_symmetry_space_group_name_H-M 'I 4/m m m'
_cell_angle_alpha 90
_cell_angle_beta 90
_cell_angle_gamma 90
_cell_formula_units_Z 2
_cell_length_a 8.74
_cell_length_b 8.74
_cell_length_c 4.95
_cell_volume 378.119
_citation_journal_id_ASTM ACCRA9
_cod_data_source_file Florio_ACCRA9_1952_1177.cif
_cod_data_source_block Mn12Th1
_cod_original_cell_volume 378.1186
_cod_original_formula_sum 'Mn12 Th1'
_cod_database_code 2310192

loop_
_symmetry_equiv_pos_as_xyz
x,y,z
-y,x,z
-x,-y,z
y,-x,z
x,-y,-z
y,x,-z
-x,y,-z
-y,-x,-z
-x,-y,-z
y,-x,-z
x,y,-z
-y,x,-z
-x,y,z
-y,-x,z
x,-y,z
y,x,z
x+1/2,y+1/2,z+1/2
-y+1/2,x+1/2,z+1/2
-x+1/2,-y+1/2,z+1/2
y+1/2,-x+1/2,z+1/2
x+1/2,-y+1/2,-z+1/2
y+1/2,x+1/2,-z+1/2
-x+1/2,y+1/2,-z+1/2
-y+1/2,-x+1/2,-z+1/2
-x+1/2,-y+1/2,-z+1/2
y+1/2,-x+1/2,-z+1/2
x+1/2,y+1/2,-z+1/2
-y+1/2,x+1/2,-z+1/2
-x+1/2,y+1/2,z+1/2
-y+1/2,-x+1/2,z+1/2
x+1/2,-y+1/2,z+1/2
y+1/2,x+1/2,z+1/2

loop_
_atom_site_label
_atom_site_type_symbol
_atom_site_fract_x
_atom_site_fract_y
_atom_site_fract_z
_atom_site_occupancy
_atom_site_U_iso_or_equiv
Mn3 Mn 0.277 0.5 0 1 0.0
Th1 Th 0 0 0 1 0.0
Mn1 Mn 0.25 0.25 0.25 1 0.0
Mn2 Mn 0.361 0 0 1 0.0
